data_9016298
loop_
_publ_author_name
'Durif, A.'
'Averbuch-Pouchot M'

_publ_section_title
;
 Crystal chemistry of cyclo-Hexaphosphates. VIII. Structure of
 Hydroxylammonium cyclo-Hexaphosphate Tetrahydrate
 _cod_database_code 1007190
;
_journal_name_full 'Acta Crystallographica, Section C'
_journal_page_first 2026
_journal_page_last 2028
_journal_paper_doi 10.1107/S010827019000333X
_journal_volume 46
_journal_year 1990
_chemical_formula_sum 'N3 O14 P3'
_space_group_IT_number 2
_symmetry_space_group_name_Hall '-P 1'
_symmetry_space_group_name_H-M 'P -1'
_cell_angle_alpha 108.39
_cell_angle_beta 100.30
_cell_angle_gamma 96.02
_cell_length_a 10.365
_cell_length_b 9.278
_cell_length_c 7.280
_cell_formula_units_Z 2
_cell_volume 643.806
_database_code_amcsd 0010207
_exptl_crystal_density_diffrn 1.852
_cod_duplicate_entry 1007190
_cod_original_formula_sum 'P3 O14 N3'
_cod_database_code 9016298
_amcsd_formula_title 'H32 N6 O28 P6'

loop_
_space_group_symop_operation_xyz
x,y,z
-x,-y,-z

loop_
_atom_site_label
_atom_site_fract_x
_atom_site_fract_y
_atom_site_fract_z
P1 0.28199 0.49585 0.39028
P2 0.40646 0.76239 0.73136
P3 0.30424 0.17000 0.22317
O1 0.39626 0.58996 0.58390
O2 0.29873 0.32754 0.39200
O3 0.15037 0.52860 0.42930
O4 0.31926 0.51970 0.21190
O5 0.37873 0.86386 0.61220
O6 0.66977 0.23770 0.11450
O7 0.55982 0.79580 0.84210
O8 0.31287 0.05327 0.32340
O9 0.19463 0.14200 0.04840
N1 0.52080 0.17040 0.73530
O10 0.54500 0.70160 0.23450
N2 0.08960 0.82200 0.41920
O11 0.12670 0.82060 0.24200
N3 0.90680 0.41230 0.13950
O12 0.88040 0.54980 0.10890
O13 0.17570 0.13240 0.66660
O14 0.95990 0.15010 0.21080

loop_
_cod_related_entry_id
_cod_related_entry_database
_cod_related_entry_code
1 AMCSD 0010207
